data_7135788
loop_
_publ_author_name
'Wang, Xu-Yang'
'Wang, Can'
'Ma, Yong-Min'
'Zhao, Peng'

_publ_section_title
;
 Iodine-photoredox dual catalysis unlocks bifunctional reactivity of
 &#x3b1;-diazoesters in radical cascade cyclization reactions <i>via</i>
 remote C-I bond dissociation.
;
_journal_issue 41
_journal_name_full 'Chemical communications (Cambridge, England)'
_journal_page_first 10515
_journal_page_last 10519
_journal_paper_doi 10.1039/d6cc02172g
_journal_volume 62
_journal_year 2026
_chemical_formula_moiety 'C25 H27 N O3'
_chemical_formula_sum 'C25 H27 N O3'
_chemical_formula_weight 389.47
_space_group_crystal_system monoclinic
_space_group_IT_number 14
_space_group_name_Hall '-P 2yn'
_space_group_name_H-M_alt 'P 1 21/n 1'
_atom_sites_solution_hydrogens geom
_atom_sites_solution_primary dual
_audit_block_doi 10.5517/ccdc.csd.cc2qljc7
_audit_creation_date 2024-12-28
_audit_creation_method
;
Olex2 1.2
(compiled 2018.05.29 svn.r3508 for OlexSys, GUI svn.r5506)
;
_audit_update_record
;
2026-01-05 deposited with the CCDC.	2026-05-04 downloaded from the CCDC.
;
_cell_angle_alpha 90
_cell_angle_beta 97.8220(10)
_cell_angle_gamma 90
_cell_formula_units_Z 4
_cell_length_a 10.3209(2)
_cell_length_b 11.6795(2)
_cell_length_c 17.3932(3)
_cell_measurement_reflns_used 9995
_cell_measurement_temperature 273(2)
_cell_measurement_theta_max 68.43
_cell_measurement_theta_min 2.56
_cell_volume 2077.12(6)
_computing_cell_refinement 'SAINT V8.40B (?, 2016)'
_computing_data_reduction 'SAINT V8.40B (?, 2016)'
_computing_molecular_graphics 'Olex2 (Dolomanov et al., 2009)'
_computing_publication_material 'Olex2 (Dolomanov et al., 2009)'
_computing_structure_refinement 'ShelXL (Sheldrick, 2015)'
_computing_structure_solution 'ShelXT (Sheldrick, 2015)'
_diffrn_ambient_temperature 273.15
_diffrn_measured_fraction_theta_full 0.980
_diffrn_measured_fraction_theta_max 0.979
_diffrn_measurement_device_type 'CCD area detector'
_diffrn_measurement_method 'phi and omega scans'
_diffrn_radiation_monochromator graphite
_diffrn_radiation_type CuK\a
_diffrn_radiation_wavelength 1.54178
_diffrn_reflns_av_R_equivalents 0.0582
_diffrn_reflns_av_unetI/netI 0.0517
_diffrn_reflns_Laue_measured_fraction_full 0.980
_diffrn_reflns_Laue_measured_fraction_max 0.979
_diffrn_reflns_limit_h_max 9
_diffrn_reflns_limit_h_min -12
_diffrn_reflns_limit_k_max 12
_diffrn_reflns_limit_k_min -14
_diffrn_reflns_limit_l_max 20
_diffrn_reflns_limit_l_min -20
_diffrn_reflns_number 15652
_diffrn_reflns_point_group_measured_fraction_full 0.980
_diffrn_reflns_point_group_measured_fraction_max 0.979
_diffrn_reflns_theta_full 67.679
_diffrn_reflns_theta_max 68.421
_diffrn_reflns_theta_min 4.573
_exptl_absorpt_coefficient_mu 0.645
_exptl_absorpt_correction_T_max 0.7531
_exptl_absorpt_correction_T_min 0.3652
_exptl_absorpt_correction_type multi-scan
_exptl_absorpt_process_details
;
SADABS-2016/2 (Bruker,2016/2) was used for absorption correction.
wR2(int) was 0.1430 before and 0.0704 after correction.
The Ratio of minimum to maximum transmission is 0.4849.
The \l/2 correction factor is Not present.
;
_exptl_crystal_colour colourless
_exptl_crystal_colour_primary colourless
_exptl_crystal_density_diffrn 1.245
_exptl_crystal_description block
_exptl_crystal_F_000 832
_exptl_crystal_size_max 0.23
_exptl_crystal_size_mid 0.22
_exptl_crystal_size_min 0.21
_refine_diff_density_max 0.322
_refine_diff_density_min -0.297
_refine_diff_density_rms 0.080
_refine_ls_extinction_method none
_refine_ls_goodness_of_fit_ref 1.063
_refine_ls_hydrogen_treatment constr
_refine_ls_matrix_type full
_refine_ls_number_parameters 267
_refine_ls_number_reflns 3740
_refine_ls_number_restraints 0
_refine_ls_restrained_S_all 1.063
_refine_ls_R_factor_all 0.0588
_refine_ls_R_factor_gt 0.0562
_refine_ls_shift/su_max 0.005
_refine_ls_shift/su_mean 0.001
_refine_ls_structure_factor_coef Fsqd
_refine_ls_weighting_details 'w=1/[\s^2^(Fo^2^)+(0.0832P)^2^+0.4491P] where P=(Fo^2^+2Fc^2^)/3'
_refine_ls_weighting_scheme calc
_refine_ls_wR_factor_gt 0.1438
_refine_ls_wR_factor_ref 0.1464
_reflns_Friedel_coverage 0.000
_reflns_number_gt 3467
_reflns_number_total 3740
_reflns_threshold_expression 'I > 2\s(I)'
_cod_data_source_file d6cc02172g2.cif
_cod_data_source_block 1
_cod_depositor_comments 'Adding full bibliography for 7135788.cif.'
_cod_database_code 7135788
_shelx_shelxl_version_number 2016/6
_shelx_space_group_comment
;
The symmetry employed for this shelxl refinement is uniquely defined
by the following loop, which should always be used as a source of
symmetry information in preference to the above space-group names.
They are only intended as comments.
;
_shelx_estimated_absorpt_t_max 0.876
_shelx_estimated_absorpt_t_min 0.866
_olex2_refinement_description
;
1. Fixed Uiso
 At 1.2 times of:
  All C(H) groups, All C(H,H) groups
 At 1.5 times of:
  All C(H,H,H) groups
2.a Ternary CH refined with riding coordinates:
 C6(H6)
2.b Secondary CH2 refined with riding coordinates:
 C14(H14A,H14B)
2.c Aromatic/amide H refined with riding coordinates:
 C19(H19), C22(H22), C13(H13), C20(H20), C21(H21), C9(H9), C10(H10), C12(H12),
 C11(H11)
2.d Idealised Me refined as rotating group:
 C24(H24A,H24B,H24C), C16(H16A,H16B,H16C), C1(H1A,H1B,H1C), C4(H4A,H4B,H4C),
 C3(H3A,H3B,H3C)
;
_olex2_submission_special_instructions 'No special instructions were received'

loop_
_space_group_symop_operation_xyz
'x, y, z'
'-x+1/2, y+1/2, -z+1/2'
'-x, -y, -z'
'x-1/2, -y-1/2, z-1/2'

loop_
_atom_site_label
_atom_site_type_symbol
_atom_site_fract_x
_atom_site_fract_y
_atom_site_fract_z
_atom_site_U_iso_or_equiv
_atom_site_adp_type
_atom_site_occupancy
_atom_site_site_symmetry_order
_atom_site_calc_flag
_atom_site_refinement_flags_posn
_atom_site_refinement_flags_adp
_atom_site_refinement_flags_occupancy
_atom_site_disorder_assembly
_atom_site_disorder_group
O1 O 0.32598(9) 0.41779(9) 0.35530(5) 0.0392(3) Uani 1 1 d . . . . .
O3 O 0.64288(12) -0.03827(10) 0.39463(9) 0.0625(4) Uani 1 1 d . . . . .
O2 O 0.41981(12) 0.30572(11) 0.27259(7) 0.0589(4) Uani 1 1 d . . . . .
N1 N 0.84055(12) 0.04830(10) 0.40156(7) 0.0387(3) Uani 1 1 d . . . . .
C17 C 0.72865(13) 0.25720(11) 0.42869(8) 0.0334(3) Uani 1 1 d . . . . .
C7 C 0.64565(13) 0.34243(11) 0.40447(8) 0.0341(3) Uani 1 1 d . . . . .
C6 C 0.50476(13) 0.30487(12) 0.40824(9) 0.0379(3) Uani 1 1 d . . . . .
H6 H 0.474588 0.336089 0.455005 0.046 Uiso 1 1 calc R . . . .
C18 C 0.87116(13) 0.24880(11) 0.44018(7) 0.0329(3) Uani 1 1 d . . . . .
C5 C 0.41251(13) 0.34133(12) 0.33670(8) 0.0380(3) Uani 1 1 d . . . . .
C23 C 0.92450(13) 0.14138(12) 0.42623(7) 0.0343(3) Uani 1 1 d . . . . .
C8 C 0.67463(14) 0.45760(12) 0.37592(8) 0.0373(3) Uani 1 1 d . . . . .
C15 C 0.65823(13) 0.15036(12) 0.44925(9) 0.0378(3) Uani 1 1 d . . . . .
C25 C 0.71193(14) 0.04512(12) 0.41248(9) 0.0406(3) Uani 1 1 d . . . . .
C19 C 0.95544(14) 0.33691(12) 0.46864(8) 0.0398(3) Uani 1 1 d . . . . .
H19 H 0.920819 0.407830 0.479149 0.048 Uiso 1 1 calc R . . . .
C22 C 1.05972(15) 0.12760(14) 0.43665(9) 0.0449(4) Uani 1 1 d . . . . .
H22 H 1.095811 0.057922 0.424760 0.054 Uiso 1 1 calc R . . . .
C2 C 0.22861(14) 0.47272(14) 0.29575(9) 0.0433(4) Uani 1 1 d . . . . .
C24 C 0.89468(18) -0.05160(14) 0.36609(11) 0.0534(4) Uani 1 1 d . . . . .
H24A H 0.938912 -0.027115 0.323839 0.080 Uiso 1 1 calc GR . . . .
H24B H 0.825092 -0.103021 0.347028 0.080 Uiso 1 1 calc GR . . . .
H24C H 0.955483 -0.090097 0.404171 0.080 Uiso 1 1 calc GR . . . .
C13 C 0.77003(16) 0.47322(14) 0.32776(9) 0.0475(4) Uani 1 1 d . . . . .
H13 H 0.820703 0.411375 0.316131 0.057 Uiso 1 1 calc R . . . .
C14 C 0.51560(14) 0.17384(13) 0.41445(11) 0.0493(4) Uani 1 1 d . . . . .
H14A H 0.495880 0.138647 0.363693 0.059 Uiso 1 1 calc R . . . .
H14B H 0.455713 0.143998 0.447944 0.059 Uiso 1 1 calc R . . . .
C20 C 1.08898(15) 0.32115(14) 0.48152(9) 0.0474(4) Uani 1 1 d . . . . .
H20 H 1.143687 0.380401 0.501478 0.057 Uiso 1 1 calc R . . . .
C21 C 1.14071(15) 0.21694(15) 0.46459(10) 0.0501(4) Uani 1 1 d . . . . .
H21 H 1.230884 0.206530 0.472007 0.060 Uiso 1 1 calc R . . . .
C16 C 0.67472(18) 0.13265(15) 0.53763(10) 0.0520(4) Uani 1 1 d . . . . .
H16A H 0.766025 0.126310 0.557128 0.078 Uiso 1 1 calc GR . . . .
H16B H 0.630434 0.063829 0.549319 0.078 Uiso 1 1 calc GR . . . .
H16C H 0.637983 0.196754 0.561629 0.078 Uiso 1 1 calc GR . . . .
C9 C 0.60109(17) 0.55224(13) 0.39271(11) 0.0531(4) Uani 1 1 d . . . . .
H9 H 0.536761 0.543669 0.424880 0.064 Uiso 1 1 calc R . . . .
C1 C 0.13103(17) 0.38340(18) 0.26140(11) 0.0615(5) Uani 1 1 d . . . . .
H1A H 0.174532 0.328119 0.233062 0.092 Uiso 1 1 calc GR . . . .
H1B H 0.062686 0.419819 0.227001 0.092 Uiso 1 1 calc GR . . . .
H1C H 0.094057 0.345678 0.302369 0.092 Uiso 1 1 calc GR . . . .
C4 C 0.29710(19) 0.53065(18) 0.23462(11) 0.0617(5) Uani 1 1 d . . . . .
H4A H 0.365456 0.579162 0.259396 0.093 Uiso 1 1 calc GR . . . .
H4B H 0.235217 0.575936 0.201369 0.093 Uiso 1 1 calc GR . . . .
H4C H 0.334059 0.473600 0.204340 0.093 Uiso 1 1 calc GR . . . .
C10 C 0.6226(2) 0.65851(15) 0.36216(15) 0.0724(7) Uani 1 1 d . . . . .
H10 H 0.573888 0.721163 0.374590 0.087 Uiso 1 1 calc R . . . .
C3 C 0.1660(2) 0.56017(18) 0.34337(12) 0.0654(5) Uani 1 1 d . . . . .
H3A H 0.122827 0.521545 0.381478 0.098 Uiso 1 1 calc GR . . . .
H3B H 0.103261 0.604329 0.309890 0.098 Uiso 1 1 calc GR . . . .
H3C H 0.232167 0.610094 0.368943 0.098 Uiso 1 1 calc GR . . . .
C12 C 0.7905(2) 0.58019(18) 0.29680(11) 0.0659(6) Uani 1 1 d . . . . .
H12 H 0.854789 0.589841 0.264731 0.079 Uiso 1 1 calc R . . . .
C11 C 0.7154(3) 0.67219(16) 0.31364(14) 0.0777(7) Uani 1 1 d . . . . .
H11 H 0.727770 0.743521 0.292026 0.093 Uiso 1 1 calc R . . . .

loop_
_atom_site_aniso_label
_atom_site_aniso_U_11
_atom_site_aniso_U_22
_atom_site_aniso_U_33
_atom_site_aniso_U_23
_atom_site_aniso_U_13
_atom_site_aniso_U_12
O1 0.0310(5) 0.0443(6) 0.0407(5) 0.0021(4) -0.0010(4) 0.0100(4)
O3 0.0496(7) 0.0365(6) 0.0984(10) -0.0070(6) -0.0006(6) -0.0096(5)
O2 0.0539(7) 0.0699(8) 0.0495(7) -0.0169(6) -0.0053(5) 0.0172(6)
N1 0.0375(6) 0.0323(6) 0.0448(6) -0.0035(5) 0.0004(5) 0.0028(5)
C17 0.0296(7) 0.0309(7) 0.0378(7) -0.0003(5) -0.0024(5) 0.0000(5)
C7 0.0298(7) 0.0310(7) 0.0393(7) -0.0023(5) -0.0030(5) 0.0015(5)
C6 0.0287(7) 0.0376(7) 0.0461(8) 0.0014(6) -0.0002(6) 0.0038(5)
C18 0.0295(7) 0.0332(7) 0.0344(7) 0.0032(5) -0.0017(5) 0.0014(5)
C5 0.0277(7) 0.0378(7) 0.0469(8) -0.0035(6) -0.0010(6) 0.0029(5)
C23 0.0330(7) 0.0354(7) 0.0331(6) 0.0022(5) -0.0005(5) 0.0009(5)
C8 0.0355(7) 0.0303(7) 0.0415(7) -0.0015(5) -0.0112(6) -0.0006(5)
C15 0.0285(7) 0.0329(7) 0.0504(8) 0.0057(6) 0.0003(6) -0.0002(5)
C25 0.0368(7) 0.0318(7) 0.0503(8) 0.0039(6) -0.0042(6) -0.0011(6)
C19 0.0345(7) 0.0358(7) 0.0462(8) 0.0014(6) -0.0050(6) -0.0020(5)
C22 0.0355(8) 0.0468(8) 0.0515(8) 0.0018(7) 0.0031(6) 0.0097(6)
C2 0.0321(7) 0.0507(9) 0.0450(8) 0.0101(6) -0.0023(6) 0.0105(6)
C24 0.0545(10) 0.0430(9) 0.0615(10) -0.0136(7) 0.0038(8) 0.0072(7)
C13 0.0488(9) 0.0447(8) 0.0455(8) 0.0057(7) -0.0061(7) -0.0041(7)
C14 0.0290(7) 0.0388(8) 0.0776(11) 0.0077(7) -0.0018(7) -0.0018(6)
C20 0.0354(8) 0.0480(9) 0.0548(9) 0.0047(7) -0.0087(6) -0.0081(6)
C21 0.0260(7) 0.0613(10) 0.0608(9) 0.0066(8) -0.0019(6) 0.0008(7)
C16 0.0527(9) 0.0506(9) 0.0541(9) 0.0098(7) 0.0121(7) 0.0022(7)
C9 0.0489(9) 0.0343(8) 0.0708(11) -0.0082(7) -0.0103(8) 0.0055(7)
C1 0.0395(9) 0.0735(12) 0.0662(11) 0.0086(9) -0.0121(8) 0.0000(8)
C4 0.0520(10) 0.0729(12) 0.0593(10) 0.0238(9) 0.0042(8) 0.0056(9)
C10 0.0747(14) 0.0300(9) 0.1020(16) -0.0035(9) -0.0254(12) 0.0029(8)
C3 0.0622(11) 0.0642(11) 0.0692(12) 0.0076(9) 0.0074(9) 0.0298(9)
C12 0.0706(12) 0.0653(12) 0.0556(10) 0.0194(9) -0.0137(9) -0.0250(10)
C11 0.0924(17) 0.0378(10) 0.0885(15) 0.0199(9) -0.0392(13) -0.0218(10)

loop_
_atom_type_symbol
_atom_type_description
_atom_type_scat_dispersion_real
_atom_type_scat_dispersion_imag
_atom_type_scat_source
C C 0.0181 0.0091 'International Tables Vol C Tables 4.2.6.8 and 6.1.1.4'
H H 0.0000 0.0000 'International Tables Vol C Tables 4.2.6.8 and 6.1.1.4'
N N 0.0311 0.0180 'International Tables Vol C Tables 4.2.6.8 and 6.1.1.4'
O O 0.0492 0.0322 'International Tables Vol C Tables 4.2.6.8 and 6.1.1.4'

loop_
_geom_angle_atom_site_label_1
_geom_angle_atom_site_label_2
_geom_angle_atom_site_label_3
_geom_angle
_geom_angle_site_symmetry_1
_geom_angle_site_symmetry_3
_geom_angle_publ_flag
C5 O1 C2 122.10(11) . . ?
C23 N1 C24 119.01(12) . . ?
C25 N1 C23 122.90(12) . . ?
C25 N1 C24 118.03(12) . . ?
C7 C17 C18 132.85(12) . . ?
C7 C17 C15 112.30(12) . . ?
C18 C17 C15 114.83(11) . . ?
C17 C7 C6 110.09(12) . . ?
C17 C7 C8 129.06(13) . . ?
C8 C7 C6 120.84(12) . . ?
C7 C6 H6 109.9 . . ?
C7 C6 C14 103.19(11) . . ?
C5 C6 C7 112.19(12) . . ?
C5 C6 H6 109.9 . . ?
C5 C6 C14 111.57(12) . . ?
C14 C6 H6 109.9 . . ?
C23 C18 C17 116.59(12) . . ?
C19 C18 C17 124.55(12) . . ?
C19 C18 C23 118.72(13) . . ?
O1 C5 C6 110.75(12) . . ?
O2 C5 O1 125.83(13) . . ?
O2 C5 C6 123.42(13) . . ?
C18 C23 N1 119.92(12) . . ?
C22 C23 N1 120.71(13) . . ?
C22 C23 C18 119.37(13) . . ?
C13 C8 C7 120.96(13) . . ?
C13 C8 C9 118.23(15) . . ?
C9 C8 C7 120.68(14) . . ?
C17 C15 C25 110.64(12) . . ?
C17 C15 C14 103.01(11) . . ?
C17 C15 C16 110.87(12) . . ?
C25 C15 C14 111.21(12) . . ?
C25 C15 C16 108.30(12) . . ?
C16 C15 C14 112.78(13) . . ?
O3 C25 N1 122.03(14) . . ?
O3 C25 C15 121.10(14) . . ?
N1 C25 C15 116.86(12) . . ?
C18 C19 H19 119.3 . . ?
C20 C19 C18 121.39(14) . . ?
C20 C19 H19 119.3 . . ?
C23 C22 H22 119.8 . . ?
C21 C22 C23 120.39(14) . . ?
C21 C22 H22 119.8 . . ?
O1 C2 C1 109.12(13) . . ?
O1 C2 C4 110.25(12) . . ?
O1 C2 C3 102.02(12) . . ?
C4 C2 C1 112.31(15) . . ?
C4 C2 C3 110.94(16) . . ?
C3 C2 C1 111.71(15) . . ?
N1 C24 H24A 109.5 . . ?
N1 C24 H24B 109.5 . . ?
N1 C24 H24C 109.5 . . ?
H24A C24 H24B 109.5 . . ?
H24A C24 H24C 109.5 . . ?
H24B C24 H24C 109.5 . . ?
C8 C13 H13 119.7 . . ?
C12 C13 C8 120.67(17) . . ?
C12 C13 H13 119.7 . . ?
C6 C14 C15 105.17(12) . . ?
C6 C14 H14A 110.7 . . ?
C6 C14 H14B 110.7 . . ?
C15 C14 H14A 110.7 . . ?
C15 C14 H14B 110.7 . . ?
H14A C14 H14B 108.8 . . ?
C19 C20 H20 120.3 . . ?
C21 C20 C19 119.45(14) . . ?
C21 C20 H20 120.3 . . ?
C22 C21 H21 119.7 . . ?
C20 C21 C22 120.57(14) . . ?
C20 C21 H21 119.7 . . ?
C15 C16 H16A 109.5 . . ?
C15 C16 H16B 109.5 . . ?
C15 C16 H16C 109.5 . . ?
H16A C16 H16B 109.5 . . ?
H16A C16 H16C 109.5 . . ?
H16B C16 H16C 109.5 . . ?
C8 C9 H9 119.6 . . ?
C10 C9 C8 120.8(2) . . ?
C10 C9 H9 119.6 . . ?
C2 C1 H1A 109.5 . . ?
C2 C1 H1B 109.5 . . ?
C2 C1 H1C 109.5 . . ?
H1A C1 H1B 109.5 . . ?
H1A C1 H1C 109.5 . . ?
H1B C1 H1C 109.5 . . ?
C2 C4 H4A 109.5 . . ?
C2 C4 H4B 109.5 . . ?
C2 C4 H4C 109.5 . . ?
H4A C4 H4B 109.5 . . ?
H4A C4 H4C 109.5 . . ?
H4B C4 H4C 109.5 . . ?
C9 C10 H10 119.8 . . ?
C11 C10 C9 120.3(2) . . ?
C11 C10 H10 119.8 . . ?
C2 C3 H3A 109.5 . . ?
C2 C3 H3B 109.5 . . ?
C2 C3 H3C 109.5 . . ?
H3A C3 H3B 109.5 . . ?
H3A C3 H3C 109.5 . . ?
H3B C3 H3C 109.5 . . ?
C13 C12 H12 120.0 . . ?
C11 C12 C13 119.9(2) . . ?
C11 C12 H12 120.0 . . ?
C10 C11 C12 120.02(17) . . ?
C10 C11 H11 120.0 . . ?
C12 C11 H11 120.0 . . ?

loop_
_geom_bond_atom_site_label_1
_geom_bond_atom_site_label_2
_geom_bond_distance
_geom_bond_site_symmetry_2
_geom_bond_publ_flag
O1 C5 1.3335(17) . ?
O1 C2 1.4870(16) . ?
O3 C25 1.2218(18) . ?
O2 C5 1.2021(18) . ?
N1 C23 1.4197(18) . ?
N1 C25 1.3667(19) . ?
N1 C24 1.4656(19) . ?
C17 C7 1.3431(19) . ?
C17 C18 1.4604(18) . ?
C17 C15 1.5112(19) . ?
C7 C6 1.5288(19) . ?
C7 C8 1.4784(19) . ?
C6 H6 0.9800 . ?
C6 C5 1.5212(19) . ?
C6 C14 1.537(2) . ?
C18 C23 1.4043(19) . ?
C18 C19 1.3941(19) . ?
C23 C22 1.392(2) . ?
C8 C13 1.389(2) . ?
C8 C9 1.394(2) . ?
C15 C25 1.524(2) . ?
C15 C14 1.5381(19) . ?
C15 C16 1.537(2) . ?
C19 H19 0.9300 . ?
C19 C20 1.378(2) . ?
C22 H22 0.9300 . ?
C22 C21 1.383(2) . ?
C2 C1 1.515(2) . ?
C2 C4 1.514(2) . ?
C2 C3 1.514(2) . ?
C24 H24A 0.9600 . ?
C24 H24B 0.9600 . ?
C24 H24C 0.9600 . ?
C13 H13 0.9300 . ?
C13 C12 1.388(2) . ?
C14 H14A 0.9700 . ?
C14 H14B 0.9700 . ?
C20 H20 0.9300 . ?
C20 C21 1.377(2) . ?
C21 H21 0.9300 . ?
C16 H16A 0.9600 . ?
C16 H16B 0.9600 . ?
C16 H16C 0.9600 . ?
C9 H9 0.9300 . ?
C9 C10 1.380(3) . ?
C1 H1A 0.9600 . ?
C1 H1B 0.9600 . ?
C1 H1C 0.9600 . ?
C4 H4A 0.9600 . ?
C4 H4B 0.9600 . ?
C4 H4C 0.9600 . ?
C10 H10 0.9300 . ?
C10 C11 1.369(4) . ?
C3 H3A 0.9600 . ?
C3 H3B 0.9600 . ?
C3 H3C 0.9600 . ?
C12 H12 0.9300 . ?
C12 C11 1.379(3) . ?
C11 H11 0.9300 . ?
